data_4023910
loop_
_publ_author_name
'Jian-Bin Lin'
'Xiao-Na Xu'
'Xi-Kui Jiang'
'Zhan-Ting Li'

_publ_section_title
;
 Hydrogen Bonding-Directed Multicomponent Dynamic Covalent Assembly
 of Mono- and Bimacrocycles. Self-Sorting and Macrocycle Exchange
;
_journal_name_full 'Journal of Organic Chemistry'
_journal_page_first 9403
_journal_page_last 9410
_journal_paper_doi 10.1021/jo801972s
_journal_volume 73
_journal_year 2008
_chemical_formula_sum 'C36 H50 N4 O6'
_chemical_formula_weight 634.80
_chemical_name_systematic
; 
 ? 
;
_space_group_IT_number 2
_symmetry_cell_setting triclinic
_symmetry_space_group_name_Hall '-P 1'
_symmetry_space_group_name_H-M 'P -1'
_atom_sites_solution_hydrogens geom
_atom_sites_solution_primary direct
_atom_sites_solution_secondary difmap
_audit_creation_method SHELXL-97
_cell_angle_alpha 67.745(2)
_cell_angle_beta 71.964(2)
_cell_angle_gamma 80.985(2)
_cell_formula_units_Z 2
_cell_length_a 11.5622(13)
_cell_length_b 12.7845(14)
_cell_length_c 13.3244(15)
_cell_measurement_reflns_used 1921
_cell_measurement_temperature 293(2)
_cell_measurement_theta_max 45.038
_cell_measurement_theta_min 4.948
_cell_volume 1731.5(3)
_computing_cell_refinement 'Bruker SMART'
_computing_data_collection 'Bruker SMART'
_computing_data_reduction 'Bruker SHELXTL'
_computing_molecular_graphics 'Bruker SHELXTL'
_computing_publication_material 'Bruker SHELXTL'
_computing_structure_refinement 'SHELXL-97 (Sheldrick, 1997)'
_computing_structure_solution 'SHELXS-97 (Sheldrick, 1990)'
_diffrn_ambient_temperature 293(2)
_diffrn_measured_fraction_theta_full 0.984
_diffrn_measured_fraction_theta_max 0.984
_diffrn_measurement_device_type 'CCD area detector'
_diffrn_measurement_method 'phi and omega scans'
_diffrn_radiation_monochromator graphite
_diffrn_radiation_source 'fine-focus sealed tube'
_diffrn_radiation_type MoK\a
_diffrn_radiation_wavelength 0.71073
_diffrn_reflns_av_R_equivalents 0.0774
_diffrn_reflns_av_sigmaI/netI 0.0888
_diffrn_reflns_limit_h_max 14
_diffrn_reflns_limit_h_min -13
_diffrn_reflns_limit_k_max 15
_diffrn_reflns_limit_k_min -12
_diffrn_reflns_limit_l_max 16
_diffrn_reflns_limit_l_min -11
_diffrn_reflns_number 9138
_diffrn_reflns_theta_full 25.50
_diffrn_reflns_theta_max 25.50
_diffrn_reflns_theta_min 1.72
_exptl_absorpt_coefficient_mu 0.083
_exptl_absorpt_correction_T_max 1.00000
_exptl_absorpt_correction_T_min 0.78435
_exptl_absorpt_correction_type empirical
_exptl_crystal_colour green
_exptl_crystal_density_diffrn 1.218
_exptl_crystal_density_method 'not measured'
_exptl_crystal_description prismatic
_exptl_crystal_F_000 684
_exptl_crystal_size_max 0.499
_exptl_crystal_size_mid 0.427
_exptl_crystal_size_min 0.192
_refine_diff_density_max 0.598
_refine_diff_density_min -0.316
_refine_diff_density_rms 0.045
_refine_ls_extinction_coef 0.0017(12)
_refine_ls_extinction_expression Fc^*^=kFc[1+0.001xFc^2^\l^3^/sin(2\q)]^-1/4^
_refine_ls_extinction_method SHELXL
_refine_ls_goodness_of_fit_ref 0.904
_refine_ls_hydrogen_treatment mixed
_refine_ls_matrix_type full
_refine_ls_number_parameters 446
_refine_ls_number_reflns 6328
_refine_ls_number_restraints 6
_refine_ls_restrained_S_all 0.904
_refine_ls_R_factor_all 0.1080
_refine_ls_R_factor_gt 0.0651
_refine_ls_shift/su_max 0.050
_refine_ls_shift/su_mean 0.006
_refine_ls_structure_factor_coef Fsqd
_refine_ls_weighting_details 'calc w=1/[\s^2^(Fo^2^)+(0.0916P)^2^+0.0000P] where P=(Fo^2^+2Fc^2^)/3'
_refine_ls_weighting_scheme calc
_refine_ls_wR_factor_gt 0.1655
_refine_ls_wR_factor_ref 0.1897
_reflns_number_gt 3461
_reflns_number_total 6328
_reflns_threshold_expression >2sigma(I)
_cod_data_source_file jo801972s_si_001_2.cif
_cod_data_source_block cd2757
_cod_depositor_comments
;
The following automatic conversions were performed:
'_symmetry_cell_setting' value 'Triclinic' changed to 'triclinic'
according to '/home/saulius/struct/CIF-dictionaries/cif_core.dic'
dictionary named 'cif_core.dic' version 2.4.1 from 2010-06-29.

Automatic conversion script
Id: cif_fix_enum 1527 2010-12-29 10:47:43Z saulius 
;
_cod_database_code 4023910

loop_
_symmetry_equiv_pos_as_xyz
'x, y, z'
'-x, -y, -z'

loop_
_atom_site_label
_atom_site_type_symbol
_atom_site_fract_x
_atom_site_fract_y
_atom_site_fract_z
_atom_site_U_iso_or_equiv
_atom_site_adp_type
_atom_site_occupancy
_atom_site_symmetry_multiplicity
_atom_site_calc_flag
_atom_site_refinement_flags
_atom_site_disorder_assembly
_atom_site_disorder_group
O1 O -0.30475(17) 0.58010(16) 0.46012(19) 0.0750(7) Uani 1 1 d . . .
O2 O -0.06433(17) 0.30461(15) 0.43217(17) 0.0603(6) Uani 1 1 d . . .
O3 O -0.31345(17) 0.90894(17) 0.37367(19) 0.0729(7) Uani 1 1 d . . .
O4 O -0.06795(17) 1.16473(16) 0.19152(17) 0.0668(6) Uani 1 1 d . . .
O5 O 0.12834(16) 0.53126(15) 0.30768(16) 0.0572(5) Uani 1 1 d . . .
O6 O 0.12216(15) 0.93946(15) 0.20960(15) 0.0547(5) Uani 1 1 d . . .
N2 N -0.5501(3) 0.2442(3) 0.6889(3) 0.0741(8) Uani 1 1 d D . .
N4 N -0.5474(3) 1.2605(3) 0.4087(2) 0.0642(7) Uani 1 1 d D . .
N1 N -0.1074(2) 0.52803(19) 0.40371(19) 0.0482(6) Uani 1 1 d D . .
N3 N -0.1138(2) 0.94676(19) 0.29872(19) 0.0446(6) Uani 1 1 d D . .
C1 C -0.2257(3) 0.5052(2) 0.4534(2) 0.0506(7) Uani 1 1 d . . .
C2 C -0.2602(2) 0.3841(2) 0.5029(2) 0.0460(7) Uani 1 1 d . . .
C3 C -0.3820(2) 0.3661(2) 0.5667(2) 0.0518(7) Uani 1 1 d . . .
H3 H -0.4334 0.4283 0.5731 0.062 Uiso 1 1 calc R . .
C4 C -0.4287(3) 0.2590(2) 0.6205(2) 0.0539(7) Uani 1 1 d . . .
C5 C -0.3511(3) 0.1682(2) 0.6082(2) 0.0618(8) Uani 1 1 d . . .
H5 H -0.3806 0.0958 0.6423 0.074 Uiso 1 1 calc R . .
C6 C -0.2311(3) 0.1822(2) 0.5468(2) 0.0596(8) Uani 1 1 d . . .
H6 H -0.1812 0.1191 0.5405 0.072 Uiso 1 1 calc R . .
C7 C -0.1831(3) 0.2885(2) 0.4939(2) 0.0491(7) Uani 1 1 d . . .
C8 C -0.2328(2) 0.9782(2) 0.3293(2) 0.0465(7) Uani 1 1 d . . .
C9 C -0.2649(2) 1.1015(2) 0.3090(2) 0.0434(6) Uani 1 1 d . . .
C10 C -0.1860(2) 1.1911(2) 0.2435(2) 0.0494(7) Uani 1 1 d . . .
C11 C -0.2288(3) 1.3003(2) 0.2358(3) 0.0627(8) Uani 1 1 d . . .
H11 H -0.1771 1.3597 0.1924 0.075 Uiso 1 1 calc R . .
C12 C -0.3468(3) 1.3228(2) 0.2913(2) 0.0584(8) Uani 1 1 d . . .
H12 H -0.3728 1.3971 0.2850 0.070 Uiso 1 1 calc R . .
C13 C -0.4267(2) 1.2377(2) 0.3559(2) 0.0476(7) Uani 1 1 d . . .
C14 C -0.3840(2) 1.1280(2) 0.3627(2) 0.0475(7) Uani 1 1 d . . .
H14 H -0.4372 1.0696 0.4049 0.057 Uiso 1 1 calc R . .
C15 C -0.0544(2) 0.6349(2) 0.3560(2) 0.0430(6) Uani 1 1 d . . .
C16 C 0.0724(2) 0.6349(2) 0.3062(2) 0.0472(7) Uani 1 1 d . . .
C17 C 0.1318(2) 0.7348(2) 0.2603(2) 0.0494(7) Uani 1 1 d . . .
H17 H 0.2160 0.7337 0.2310 0.059 Uiso 1 1 calc R . .
C18 C 0.0686(2) 0.8363(2) 0.2569(2) 0.0452(7) Uani 1 1 d . . .
C19 C -0.0570(2) 0.8386(2) 0.3044(2) 0.0421(6) Uani 1 1 d . . .
C20 C -0.1176(2) 0.7374(2) 0.3551(2) 0.0441(7) Uani 1 1 d . . .
H20 H -0.2010 0.7384 0.3887 0.053 Uiso 1 1 calc R . .
C21 C 0.0116(3) 0.2066(2) 0.4224(3) 0.0604(8) Uani 1 1 d . . .
H21A H -0.0241 0.1666 0.3909 0.072 Uiso 1 1 calc R . .
H21B H 0.0173 0.1558 0.4964 0.072 Uiso 1 1 calc R . .
C22 C 0.1356(3) 0.2419(2) 0.3478(3) 0.0639(9) Uani 1 1 d . . .
H22A H 0.1721 0.2791 0.3811 0.077 Uiso 1 1 calc R . .
H22B H 0.1289 0.2957 0.2752 0.077 Uiso 1 1 calc R . .
C23 C 0.2172(3) 0.1406(3) 0.3310(3) 0.0739(10) Uani 1 1 d . . .
H23A H 0.2364 0.0947 0.4012 0.089 Uiso 1 1 calc R . .
H23B H 0.1726 0.0947 0.3132 0.089 Uiso 1 1 calc R . .
C24 C 0.3347(3) 0.1727(3) 0.2386(3) 0.0848(11) Uani 1 1 d . . .
H24A H 0.3168 0.2110 0.1674 0.117 Uiso 1 1 calc R . .
H24B H 0.3846 0.1056 0.2367 0.117 Uiso 1 1 calc R . .
H24C H 0.3772 0.2218 0.2532 0.117 Uiso 1 1 calc R . .
C25 C 0.0148(3) 1.2502(3) 0.1070(3) 0.0888(12) Uani 1 1 d . . .
H25A H 0.0117 1.3107 0.1351 0.107 Uiso 1 1 calc R . .
H25B H 0.0971 1.2168 0.0972 0.107 Uiso 1 1 calc R . .
C26 C -0.0100(4) 1.2984(4) -0.0016(4) 0.1034(13) Uani 1 1 d . . .
H26A H -0.0929 1.3302 0.0080 0.124 Uiso 1 1 calc R . .
H26B H -0.0040 1.2386 -0.0313 0.124 Uiso 1 1 calc R . .
C27 C 0.0778(4) 1.3917(4) -0.0883(3) 0.1142(15) Uani 1 1 d . . .
H27A H 0.0468 1.4267 -0.1539 0.127 Uiso 1 1 calc R . .
H27B H 0.0721 1.4491 -0.0557 0.127 Uiso 1 1 calc R . .
C28 C 0.2052(4) 1.3633(4) -0.1277(4) 0.1144(17) Uani 1 1 d . . .
H28A H 0.2408 1.3357 -0.0656 0.127 Uiso 1 1 calc R . .
H28B H 0.2457 1.4294 -0.1838 0.127 Uiso 1 1 calc R . .
H28C H 0.2142 1.3058 -0.1599 0.127 Uiso 1 1 calc R . .
C29 C 0.2589(2) 0.5272(3) 0.2625(3) 0.0610(8) Uani 1 1 d . . .
H29A H 0.2892 0.4493 0.2895 0.073 Uiso 1 1 calc R . .
H29B H 0.2939 0.5703 0.2913 0.073 Uiso 1 1 calc R . .
C30 C 0.3021(3) 0.5731(3) 0.1345(3) 0.0686(9) Uani 1 1 d . . .
H30 H 0.2627 0.6481 0.1074 0.082 Uiso 1 1 calc R . .
C31 C 0.2693(3) 0.4986(3) 0.0837(3) 0.0878(12) Uani 1 1 d . . .
H31A H 0.3121 0.4264 0.1048 0.132 Uiso 1 1 calc R . .
H31B H 0.2918 0.5336 0.0031 0.132 Uiso 1 1 calc R . .
H31C H 0.1832 0.4883 0.1110 0.132 Uiso 1 1 calc R . .
C32 C 0.4402(3) 0.5864(4) 0.1001(4) 0.1104(18) Uani 1 1 d . . .
H32A H 0.4573 0.6348 0.1335 0.136 Uiso 1 1 calc R . .
H32B H 0.4691 0.6193 0.0195 0.136 Uiso 1 1 calc R . .
H32C H 0.4803 0.5136 0.1258 0.136 Uiso 1 1 calc R . .
C33 C 0.2434(2) 0.9473(3) 0.1355(2) 0.0575(8) Uani 1 1 d . . .
H33A H 0.2956 0.8890 0.1736 0.069 Uiso 1 1 calc R . .
H33B H 0.2739 1.0200 0.1198 0.069 Uiso 1 1 calc R . .
C34 C 0.2517(3) 0.9348(3) 0.0245(3) 0.0680(9) Uani 1 1 d . . .
H34 H 0.2207 0.8612 0.0411 0.082 Uiso 1 1 calc R . .
C35 C 0.3818(4) 0.9382(5) -0.0464(4) 0.1189(19) Uani 1 1 d . . .
H35A H 0.3845 0.9343 -0.1176 0.138 Uiso 1 1 calc R . .
H35B H 0.4283 0.8752 -0.0081 0.138 Uiso 1 1 calc R . .
H35C H 0.4155 1.0075 -0.0587 0.138 Uiso 1 1 calc R . .
C36 C 0.1745(4) 1.0259(4) -0.0391(4) 0.1188(18) Uani 1 1 d . . .
H36A H 0.2113 1.0974 -0.0669 0.133 Uiso 1 1 calc R . .
H36B H 0.0947 1.0298 0.0103 0.133 Uiso 1 1 calc R . .
H36C H 0.1683 1.0088 -0.1014 0.133 Uiso 1 1 calc R . .
H1 H -0.054(2) 0.480(2) 0.395(2) 0.066(10) Uiso 1 1 d D . .
H2A H -0.580(3) 0.187(2) 0.690(3) 0.076(12) Uiso 1 1 d D . .
H4B H -0.551(3) 1.322(2) 0.420(3) 0.080(12) Uiso 1 1 d D . .
H3A H -0.067(2) 1.000(2) 0.268(2) 0.067(10) Uiso 1 1 d D . .
H2B H -0.597(3) 0.302(2) 0.669(3) 0.075(12) Uiso 1 1 d D . .
H4A H -0.589(2) 1.206(2) 0.463(2) 0.073(11) Uiso 1 1 d D . .

loop_
_atom_site_aniso_label
_atom_site_aniso_U_11
_atom_site_aniso_U_22
_atom_site_aniso_U_33
_atom_site_aniso_U_23
_atom_site_aniso_U_13
_atom_site_aniso_U_12
O1 0.0501(12) 0.0406(12) 0.1037(17) -0.0180(11) 0.0075(11) 0.0058(10)
O2 0.0587(13) 0.0387(11) 0.0730(14) -0.0210(10) -0.0085(10) 0.0107(9)
O3 0.0467(12) 0.0435(12) 0.1070(18) -0.0260(12) 0.0089(11) -0.0045(10)
O4 0.0484(12) 0.0472(12) 0.0709(14) -0.0041(10) 0.0098(10) -0.0041(9)
O5 0.0484(11) 0.0450(11) 0.0659(13) -0.0232(10) -0.0022(9) 0.0147(9)
O6 0.0451(11) 0.0473(12) 0.0623(12) -0.0221(10) 0.0029(9) -0.0046(9)
N2 0.069(2) 0.061(2) 0.073(2) -0.0114(17) -0.0037(16) -0.0155(18)
N4 0.0584(17) 0.0541(19) 0.0711(19) -0.0266(17) -0.0060(14) 0.0105(15)
N1 0.0440(14) 0.0367(14) 0.0527(14) -0.0158(11) -0.0013(11) 0.0053(11)
N3 0.0430(14) 0.0351(13) 0.0467(13) -0.0130(11) -0.0025(11) -0.0003(11)
C1 0.0542(18) 0.0390(16) 0.0485(16) -0.0144(13) -0.0052(13) 0.0054(14)
C2 0.0552(17) 0.0373(15) 0.0411(15) -0.0117(12) -0.0104(13) -0.0007(13)
C3 0.0549(18) 0.0448(17) 0.0518(17) -0.0174(14) -0.0108(14) 0.0017(14)
C4 0.0624(19) 0.0480(18) 0.0464(17) -0.0101(14) -0.0134(14) -0.0079(15)
C5 0.077(2) 0.0375(17) 0.063(2) -0.0038(14) -0.0225(17) -0.0082(15)
C6 0.074(2) 0.0387(17) 0.065(2) -0.0158(15) -0.0264(17) 0.0069(15)
C7 0.0580(18) 0.0389(16) 0.0494(16) -0.0160(13) -0.0158(14) 0.0045(13)
C8 0.0485(17) 0.0393(16) 0.0420(15) -0.0128(12) -0.0009(12) -0.0022(13)
C9 0.0488(16) 0.0350(14) 0.0404(15) -0.0131(12) -0.0066(12) 0.0027(12)
C10 0.0490(17) 0.0402(16) 0.0474(16) -0.0094(13) -0.0056(13) -0.0005(13)
C11 0.063(2) 0.0354(17) 0.071(2) -0.0102(15) -0.0038(16) -0.0027(14)
C12 0.068(2) 0.0358(16) 0.0648(19) -0.0162(14) -0.0177(16) 0.0098(15)
C13 0.0486(16) 0.0417(16) 0.0469(16) -0.0170(13) -0.0092(13) 0.0089(13)
C14 0.0475(16) 0.0412(16) 0.0478(16) -0.0156(13) -0.0056(13) -0.0009(12)
C15 0.0476(16) 0.0360(15) 0.0376(14) -0.0128(12) -0.0041(12) 0.0038(12)
C16 0.0503(17) 0.0422(16) 0.0437(16) -0.0187(13) -0.0065(13) 0.0094(13)
C17 0.0403(15) 0.0492(17) 0.0521(17) -0.0204(14) -0.0044(13) 0.0064(13)
C18 0.0487(16) 0.0424(16) 0.0423(15) -0.0174(13) -0.0060(12) -0.0023(13)
C19 0.0458(16) 0.0372(15) 0.0381(14) -0.0160(12) -0.0044(12) 0.0050(12)
C20 0.0435(15) 0.0401(16) 0.0402(15) -0.0137(12) -0.0023(12) 0.0023(12)
C21 0.076(2) 0.0428(17) 0.064(2) -0.0232(15) -0.0262(17) 0.0181(15)
C22 0.067(2) 0.0524(19) 0.070(2) -0.0261(16) -0.0179(17) 0.0135(16)
C23 0.078(2) 0.054(2) 0.087(2) -0.0319(18) -0.0219(19) 0.0211(17)
C24 0.070(2) 0.075(2) 0.106(3) -0.045(2) -0.014(2) 0.0197(19)
C25 0.092(3) 0.061(2) 0.088(3) -0.010(2) -0.013(2) 0.006(2)
C26 0.111(3) 0.098(3) 0.091(3) -0.037(3) -0.014(3) 0.005(3)
C27 0.132(4) 0.114(4) 0.071(3) -0.015(2) 0.003(3) -0.043(3)
C28 0.142(4) 0.099(3) 0.097(3) -0.036(3) 0.016(3) 0.000(3)
C29 0.0492(18) 0.0566(19) 0.074(2) -0.0291(16) -0.0144(15) 0.0169(14)
C30 0.059(2) 0.064(2) 0.069(2) -0.0315(18) 0.0057(16) 0.0092(16)
C31 0.102(3) 0.082(3) 0.072(2) -0.036(2) -0.011(2) 0.014(2)
C32 0.066(3) 0.168(5) 0.146(4) -0.083(4) 0.031(3) -0.023(3)
C33 0.0441(17) 0.0589(19) 0.0629(19) -0.0216(15) -0.0036(14) -0.0063(14)
C34 0.070(2) 0.068(2) 0.059(2) -0.0254(17) -0.0025(16) -0.0038(17)
C35 0.101(3) 0.160(5) 0.098(3) -0.057(3) 0.036(3) -0.006(3)
C36 0.160(5) 0.151(5) 0.076(3) -0.039(3) -0.048(3) 0.023(4)

loop_
_atom_type_symbol
_atom_type_description
_atom_type_scat_dispersion_real
_atom_type_scat_dispersion_imag
_atom_type_scat_source
C C 0.0033 0.0016 'International Tables Vol C Tables 4.2.6.8 and 6.1.1.4'
H H 0.0000 0.0000 'International Tables Vol C Tables 4.2.6.8 and 6.1.1.4'
N N 0.0061 0.0033 'International Tables Vol C Tables 4.2.6.8 and 6.1.1.4'
O O 0.0106 0.0060 'International Tables Vol C Tables 4.2.6.8 and 6.1.1.4'

loop_
_geom_angle_atom_site_label_1
_geom_angle_atom_site_label_2
_geom_angle_atom_site_label_3
_geom_angle
_geom_angle_site_symmetry_1
_geom_angle_site_symmetry_3
_geom_angle_publ_flag
C7 O2 C21 117.8(2) . . ?
C10 O4 C25 122.6(2) . . ?
C16 O5 C29 117.1(2) . . ?
C18 O6 C33 118.4(2) . . ?
C4 N2 H2A 112(2) . . ?
C4 N2 H2B 113(2) . . ?
H2A N2 H2B 108(3) . . ?
C13 N4 H4B 109(2) . . ?
C13 N4 H4A 119(2) . . ?
H4B N4 H4A 117(3) . . ?
C1 N1 C15 127.9(2) . . ?
C1 N1 H1 123(2) . . ?
C15 N1 H1 109(2) . . ?
C8 N3 C19 130.3(2) . . ?
C8 N3 H3A 115(2) . . ?
C19 N3 H3A 115(2) . . ?
O1 C1 N1 121.9(3) . . ?
O1 C1 C2 119.6(3) . . ?
N1 C1 C2 118.5(2) . . ?
C3 C2 C7 118.1(2) . . ?
C3 C2 C1 114.9(2) . . ?
C7 C2 C1 127.0(3) . . ?
C4 C3 C2 122.5(3) . . ?
C4 C3 H3 118.7 . . ?
C2 C3 H3 118.7 . . ?
C5 C4 C3 117.6(3) . . ?
C5 C4 N2 121.7(3) . . ?
C3 C4 N2 120.6(3) . . ?
C6 C5 C4 121.6(3) . . ?
C6 C5 H5 119.2 . . ?
C4 C5 H5 119.2 . . ?
C5 C6 C7 121.3(3) . . ?
C5 C6 H6 119.4 . . ?
C7 C6 H6 119.4 . . ?
O2 C7 C6 122.3(2) . . ?
O2 C7 C2 118.8(2) . . ?
C6 C7 C2 118.9(3) . . ?
O3 C8 N3 122.0(2) . . ?
O3 C8 C9 120.3(2) . . ?
N3 C8 C9 117.7(2) . . ?
C14 C9 C10 117.9(2) . . ?
C14 C9 C8 115.9(2) . . ?
C10 C9 C8 126.2(2) . . ?
O4 C10 C11 123.1(2) . . ?
O4 C10 C9 117.8(2) . . ?
C11 C10 C9 119.1(2) . . ?
C12 C11 C10 121.3(3) . . ?
C12 C11 H11 119.4 . . ?
C10 C11 H11 119.4 . . ?
C13 C12 C11 121.3(3) . . ?
C13 C12 H12 119.3 . . ?
C11 C12 H12 119.3 . . ?
C12 C13 C14 117.4(2) . . ?
C12 C13 N4 121.5(3) . . ?
C14 C13 N4 121.1(3) . . ?
C13 C14 C9 123.0(3) . . ?
C13 C14 H14 118.5 . . ?
C9 C14 H14 118.5 . . ?
C20 C15 C16 118.8(2) . . ?
C20 C15 N1 125.2(2) . . ?
C16 C15 N1 116.0(2) . . ?
O5 C16 C17 124.5(2) . . ?
O5 C16 C15 115.7(2) . . ?
C17 C16 C15 119.8(2) . . ?
C18 C17 C16 121.2(2) . . ?
C18 C17 H17 119.4 . . ?
C16 C17 H17 119.4 . . ?
C17 C18 O6 124.0(2) . . ?
C17 C18 C19 120.0(2) . . ?
O6 C18 C19 116.0(2) . . ?
C18 C19 C20 119.4(2) . . ?
C18 C19 N3 115.9(2) . . ?
C20 C19 N3 124.8(2) . . ?
C19 C20 C15 120.8(2) . . ?
C19 C20 H20 119.6 . . ?
C15 C20 H20 119.6 . . ?
O2 C21 C22 109.7(2) . . ?
O2 C21 H21A 109.7 . . ?
C22 C21 H21A 109.7 . . ?
O2 C21 H21B 109.7 . . ?
C22 C21 H21B 109.7 . . ?
H21A C21 H21B 108.2 . . ?
C21 C22 C23 111.3(3) . . ?
C21 C22 H22A 109.4 . . ?
C23 C22 H22A 109.4 . . ?
C21 C22 H22B 109.4 . . ?
C23 C22 H22B 109.4 . . ?
H22A C22 H22B 108.0 . . ?
C24 C23 C22 113.7(3) . . ?
C24 C23 H23A 108.8 . . ?
C22 C23 H23A 108.8 . . ?
C24 C23 H23B 108.8 . . ?
C22 C23 H23B 108.8 . . ?
H23A C23 H23B 107.7 . . ?
C23 C24 H24A 109.5 . . ?
C23 C24 H24B 109.5 . . ?
H24A C24 H24B 109.5 . . ?
C23 C24 H24C 109.5 . . ?
H24A C24 H24C 109.5 . . ?
H24B C24 H24C 109.5 . . ?
C26 C25 O4 114.8(3) . . ?
C26 C25 H25A 108.6 . . ?
O4 C25 H25A 108.6 . . ?
C26 C25 H25B 108.6 . . ?
O4 C25 H25B 108.6 . . ?
H25A C25 H25B 107.5 . . ?
C25 C26 C27 113.3(4) . . ?
C25 C26 H26A 108.9 . . ?
C27 C26 H26A 108.9 . . ?
C25 C26 H26B 108.9 . . ?
C27 C26 H26B 108.9 . . ?
H26A C26 H26B 107.7 . . ?
C28 C27 C26 120.0(4) . . ?
C28 C27 H27A 107.3 . . ?
C26 C27 H27A 107.3 . . ?
C28 C27 H27B 107.3 . . ?
C26 C27 H27B 107.3 . . ?
H27A C27 H27B 106.9 . . ?
C27 C28 H28A 109.5 . . ?
C27 C28 H28B 109.5 . . ?
H28A C28 H28B 109.5 . . ?
C27 C28 H28C 109.5 . . ?
H28A C28 H28C 109.5 . . ?
H28B C28 H28C 109.5 . . ?
O5 C29 C30 114.1(2) . . ?
O5 C29 H29A 108.7 . . ?
C30 C29 H29A 108.7 . . ?
O5 C29 H29B 108.7 . . ?
C30 C29 H29B 108.7 . . ?
H29A C29 H29B 107.6 . . ?
C31 C30 C29 112.0(3) . . ?
C31 C30 C32 111.9(3) . . ?
C29 C30 C32 107.8(3) . . ?
C31 C30 H30 108.3 . . ?
C29 C30 H30 108.3 . . ?
C32 C30 H30 108.3 . . ?
C30 C31 H31A 109.5 . . ?
C30 C31 H31B 109.5 . . ?
H31A C31 H31B 109.5 . . ?
C30 C31 H31C 109.5 . . ?
H31A C31 H31C 109.5 . . ?
H31B C31 H31C 109.5 . . ?
C30 C32 H32A 109.5 . . ?
C30 C32 H32B 109.5 . . ?
H32A C32 H32B 109.5 . . ?
C30 C32 H32C 109.5 . . ?
H32A C32 H32C 109.5 . . ?
H32B C32 H32C 109.5 . . ?
O6 C33 C34 113.7(2) . . ?
O6 C33 H33A 108.8 . . ?
C34 C33 H33A 108.8 . . ?
O6 C33 H33B 108.8 . . ?
C34 C33 H33B 108.8 . . ?
H33A C33 H33B 107.7 . . ?
C36 C34 C35 110.3(3) . . ?
C36 C34 C33 110.6(3) . . ?
C35 C34 C33 110.8(3) . . ?
C36 C34 H34 108.4 . . ?
C35 C34 H34 108.4 . . ?
C33 C34 H34 108.4 . . ?
C34 C35 H35A 109.5 . . ?
C34 C35 H35B 109.5 . . ?
H35A C35 H35B 109.5 . . ?
C34 C35 H35C 109.5 . . ?
H35A C35 H35C 109.5 . . ?
H35B C35 H35C 109.5 . . ?
C34 C36 H36A 109.5 . . ?
C34 C36 H36B 109.5 . . ?
H36A C36 H36B 109.5 . . ?
C34 C36 H36C 109.5 . . ?
H36A C36 H36C 109.5 . . ?
H36B C36 H36C 109.5 . . ?

loop_
_geom_bond_atom_site_label_1
_geom_bond_atom_site_label_2
_geom_bond_distance
_geom_bond_site_symmetry_2
_geom_bond_publ_flag
O1 C1 1.225(3) . ?
O2 C7 1.366(3) . ?
O2 C21 1.437(3) . ?
O3 C8 1.235(3) . ?
O4 C10 1.380(3) . ?
O4 C25 1.451(4) . ?
O5 C16 1.376(3) . ?
O5 C29 1.442(3) . ?
O6 C18 1.380(3) . ?
O6 C33 1.436(3) . ?
N2 C4 1.413(4) . ?
N2 H2A 0.849(18) . ?
N2 H2B 0.854(17) . ?
N4 C13 1.396(4) . ?
N4 H4B 0.847(18) . ?
N4 H4A 0.866(17) . ?
N1 C1 1.346(3) . ?
N1 C15 1.418(3) . ?
N1 H1 0.821(17) . ?
N3 C8 1.351(3) . ?
N3 C19 1.420(3) . ?
N3 H3A 0.830(17) . ?
C1 C2 1.499(4) . ?
C2 C3 1.404(4) . ?
C2 C7 1.417(3) . ?
C3 C4 1.390(4) . ?
C3 H3 0.9300 . ?
C4 C5 1.381(4) . ?
C5 C6 1.375(4) . ?
C5 H5 0.9300 . ?
C6 C7 1.386(4) . ?
C6 H6 0.9300 . ?
C8 C9 1.500(3) . ?
C9 C14 1.396(3) . ?
C9 C10 1.408(4) . ?
C10 C11 1.382(4) . ?
C11 C12 1.380(4) . ?
C11 H11 0.9300 . ?
C12 C13 1.375(4) . ?
C12 H12 0.9300 . ?
C13 C14 1.390(3) . ?
C14 H14 0.9300 . ?
C15 C20 1.394(3) . ?
C15 C16 1.410(3) . ?
C16 C17 1.379(4) . ?
C17 C18 1.378(3) . ?
C17 H17 0.9300 . ?
C18 C19 1.394(3) . ?
C19 C20 1.396(3) . ?
C20 H20 0.9300 . ?
C21 C22 1.492(4) . ?
C21 H21A 0.9700 . ?
C21 H21B 0.9700 . ?
C22 C23 1.524(4) . ?
C22 H22A 0.9700 . ?
C22 H22B 0.9700 . ?
C23 C24 1.512(4) . ?
C23 H23A 0.9700 . ?
C23 H23B 0.9700 . ?
C24 H24A 0.9600 . ?
C24 H24B 0.9600 . ?
C24 H24C 0.9600 . ?
C25 C26 1.444(5) . ?
C25 H25A 0.9700 . ?
C25 H25B 0.9700 . ?
C26 C27 1.549(5) . ?
C26 H26A 0.9700 . ?
C26 H26B 0.9700 . ?
C27 C28 1.441(5) . ?
C27 H27A 0.9700 . ?
C27 H27B 0.9700 . ?
C28 H28A 0.9600 . ?
C28 H28B 0.9600 . ?
C28 H28C 0.9600 . ?
C29 C30 1.520(4) . ?
C29 H29A 0.9700 . ?
C29 H29B 0.9700 . ?
C30 C31 1.505(5) . ?
C30 C32 1.537(4) . ?
C30 H30 0.9800 . ?
C31 H31A 0.9600 . ?
C31 H31B 0.9600 . ?
C31 H31C 0.9600 . ?
C32 H32A 0.9600 . ?
C32 H32B 0.9600 . ?
C32 H32C 0.9600 . ?
C33 C34 1.519(4) . ?
C33 H33A 0.9700 . ?
C33 H33B 0.9700 . ?
C34 C36 1.506(5) . ?
C34 C35 1.506(4) . ?
C34 H34 0.9800 . ?
C35 H35A 0.9600 . ?
C35 H35B 0.9600 . ?
C35 H35C 0.9600 . ?
C36 H36A 0.9600 . ?
C36 H36B 0.9600 . ?
C36 H36C 0.9600 . ?

loop_
_geom_hbond_atom_site_label_D
_geom_hbond_atom_site_label_H
_geom_hbond_atom_site_label_A
_geom_hbond_distance_DH
_geom_hbond_distance_HA
_geom_hbond_distance_DA
_geom_hbond_angle_DHA
_geom_hbond_site_symmetry_A
N4 H4A O3 0.866(17) 2.178(19) 3.023(4) 165(3) 2_476
N2 H2B O1 0.854(17) 2.29(2) 3.051(4) 149(3) 2_466
N4 H4B O1 0.847(18) 2.47(3) 3.144(3) 137(3) 2_476
N2 H2A O3 0.849(18) 2.38(2) 3.168(4) 155(3) 2_466
N3 H3A O6 0.830(17) 2.20(3) 2.619(3) 111(2) .
N3 H3A O4 0.830(17) 1.96(2) 2.658(3) 141(3) .
N1 H1 O5 0.821(17) 2.13(3) 2.628(3) 119(3) .
N1 H1 O2 0.821(17) 2.12(3) 2.720(3) 130(3) .

loop_
_geom_torsion_atom_site_label_1
_geom_torsion_atom_site_label_2
_geom_torsion_atom_site_label_3
_geom_torsion_atom_site_label_4
_geom_torsion
_geom_torsion_site_symmetry_1
_geom_torsion_site_symmetry_2
_geom_torsion_site_symmetry_3
_geom_torsion_site_symmetry_4
_geom_torsion_publ_flag
C15 N1 C1 O1 1.9(5) . . . . ?
C15 N1 C1 C2 -177.2(2) . . . . ?
O1 C1 C2 C3 -7.7(4) . . . . ?
N1 C1 C2 C3 171.4(2) . . . . ?
O1 C1 C2 C7 173.9(3) . . . . ?
N1 C1 C2 C7 -6.9(4) . . . . ?
C7 C2 C3 C4 -0.1(4) . . . . ?
C1 C2 C3 C4 -178.6(3) . . . . ?
C2 C3 C4 C5 -1.0(4) . . . . ?
C2 C3 C4 N2 176.5(3) . . . . ?
C3 C4 C5 C6 1.2(4) . . . . ?
N2 C4 C5 C6 -176.3(3) . . . . ?
C4 C5 C6 C7 -0.4(5) . . . . ?
C21 O2 C7 C6 0.3(4) . . . . ?
C21 O2 C7 C2 -178.7(2) . . . . ?
C5 C6 C7 O2 -179.8(3) . . . . ?
C5 C6 C7 C2 -0.7(4) . . . . ?
C3 C2 C7 O2 180.0(2) . . . . ?
C1 C2 C7 O2 -1.7(4) . . . . ?
C3 C2 C7 C6 0.9(4) . . . . ?
C1 C2 C7 C6 179.3(3) . . . . ?
C19 N3 C8 O3 2.9(5) . . . . ?
C19 N3 C8 C9 -178.0(2) . . . . ?
O3 C8 C9 C14 12.4(4) . . . . ?
N3 C8 C9 C14 -166.7(2) . . . . ?
O3 C8 C9 C10 -168.9(3) . . . . ?
N3 C8 C9 C10 12.0(4) . . . . ?
C25 O4 C10 C11 -12.2(4) . . . . ?
C25 O4 C10 C9 169.1(3) . . . . ?
C14 C9 C10 O4 179.3(2) . . . . ?
C8 C9 C10 O4 0.6(4) . . . . ?
C14 C9 C10 C11 0.5(4) . . . . ?
C8 C9 C10 C11 -178.1(3) . . . . ?
O4 C10 C11 C12 -178.4(3) . . . . ?
C9 C10 C11 C12 0.3(4) . . . . ?
C10 C11 C12 C13 -0.5(5) . . . . ?
C11 C12 C13 C14 -0.2(4) . . . . ?
C11 C12 C13 N4 -177.5(3) . . . . ?
C12 C13 C14 C9 1.1(4) . . . . ?
N4 C13 C14 C9 178.4(3) . . . . ?
C10 C9 C14 C13 -1.2(4) . . . . ?
C8 C9 C14 C13 177.6(2) . . . . ?
C1 N1 C15 C20 1.9(4) . . . . ?
C1 N1 C15 C16 -178.2(3) . . . . ?
C29 O5 C16 C17 3.0(4) . . . . ?
C29 O5 C16 C15 -177.0(2) . . . . ?
C20 C15 C16 O5 -178.5(2) . . . . ?
N1 C15 C16 O5 1.6(3) . . . . ?
C20 C15 C16 C17 1.5(4) . . . . ?
N1 C15 C16 C17 -178.4(2) . . . . ?
O5 C16 C17 C18 176.7(2) . . . . ?
C15 C16 C17 C18 -3.2(4) . . . . ?
C16 C17 C18 O6 -178.3(2) . . . . ?
C16 C17 C18 C19 2.5(4) . . . . ?
C33 O6 C18 C17 16.2(4) . . . . ?
C33 O6 C18 C19 -164.5(2) . . . . ?
C17 C18 C19 C20 0.1(4) . . . . ?
O6 C18 C19 C20 -179.3(2) . . . . ?
C17 C18 C19 N3 178.9(2) . . . . ?
O6 C18 C19 N3 -0.4(3) . . . . ?
C8 N3 C19 C18 174.9(3) . . . . ?
C8 N3 C19 C20 -6.4(4) . . . . ?
C18 C19 C20 C15 -1.8(4) . . . . ?
N3 C19 C20 C15 179.5(2) . . . . ?
C16 C15 C20 C19 1.0(4) . . . . ?
N1 C15 C20 C19 -179.1(2) . . . . ?
C7 O2 C21 C22 177.4(2) . . . . ?
O2 C21 C22 C23 -177.4(2) . . . . ?
C21 C22 C23 C24 168.4(3) . . . . ?
C10 O4 C25 C26 -73.7(4) . . . . ?
O4 C25 C26 C27 178.2(3) . . . . ?
C25 C26 C27 C28 65.9(5) . . . . ?
C16 O5 C29 C30 -76.4(3) . . . . ?
O5 C29 C30 C31 -68.1(3) . . . . ?
O5 C29 C30 C32 168.3(3) . . . . ?
C18 O6 C33 C34 68.5(3) . . . . ?
O6 C33 C34 C36 60.1(4) . . . . ?
O6 C33 C34 C35 -177.3(3) . . . . ?

loop_
_cod_related_entry_id
_cod_related_entry_database
_cod_related_entry_code
1 ChemSpider 30658805
